data_4315692
loop_
_publ_author_name
'Ralph A. Zehnder'
'David L. Clark'
'Brian L. Scott'
'Robert J. Donohoe'
'Phillip D. Palmer'
'Wolfgang H. Runde'
'David E. Hobart'

_publ_section_title
;
 Investigation of the Structural Properties of an Extended Series of
 Lanthanide Bis-hydroxychlorides Ln(OH)2Cl (Ln = Nd-Lu, except Pm and Sm)
;
_journal_name_full 'Inorganic Chemistry'
_journal_page_first 4781
_journal_page_last 4790
_journal_paper_doi 10.1021/ic901617c
_journal_volume 49
_journal_year 2010
_chemical_formula_sum 'Cl Gd H2 O2'
_chemical_formula_weight 226.72
_chemical_name_systematic
; 
 ? 
;
_space_group_IT_number 11
_symmetry_cell_setting monoclinic
_symmetry_space_group_name_Hall '-P 2yb'
_symmetry_space_group_name_H-M 'P 1 21/m 1'
_atom_sites_solution_hydrogens geom
_atom_sites_solution_primary direct
_atom_sites_solution_secondary difmap
_audit_creation_method SHELXL-97
_cell_angle_alpha 90.00
_cell_angle_beta 111.597(2)
_cell_angle_gamma 90.00
_cell_formula_units_Z 2
_cell_length_a 6.1490(9)
_cell_length_b 3.7516(5)
_cell_length_c 6.7114(9)
_cell_measurement_temperature 141(1)
_cell_volume 143.95(3)
_computing_cell_refinement 'SAINT+, v. 7.06 (Bruker AXS, 2001)'
_computing_data_collection 'APEX II, v. 1.08 (Bruker AXS, 2003)'
_computing_data_reduction 'SAINT+, v. 7.06 (Bruker AXS, 2001)'
_computing_molecular_graphics 'SHELXTL, v. 6.10, (Bruker AXS, 2000)'
_computing_publication_material 'SHELXTL, v. 6.10, (Bruker AXS, 2000)'
_computing_structure_refinement 'SHELXL-97 (Sheldrick, 1997)'
_computing_structure_solution 'SHELXS-97 (Sheldrick, 1990)'
_diffrn_ambient_temperature 141(1)
_diffrn_measured_fraction_theta_full 0.997
_diffrn_measured_fraction_theta_max 0.934
_diffrn_measurement_device_type 'Bruker D8 with APEXII CCD'
_diffrn_measurement_method '\w scans'
_diffrn_radiation_monochromator graphite
_diffrn_radiation_source 'fine-focus sealed tube'
_diffrn_radiation_type MoK\a
_diffrn_radiation_wavelength 0.71073
_diffrn_reflns_av_R_equivalents 0.0442
_diffrn_reflns_av_sigmaI/netI 0.0245
_diffrn_reflns_limit_h_max 7
_diffrn_reflns_limit_h_min -7
_diffrn_reflns_limit_k_max 5
_diffrn_reflns_limit_k_min -4
_diffrn_reflns_limit_l_max 9
_diffrn_reflns_limit_l_min -8
_diffrn_reflns_number 1597
_diffrn_reflns_theta_full 25.00
_diffrn_reflns_theta_max 28.72
_diffrn_reflns_theta_min 3.26
_diffrn_standards_decay_% 0
_diffrn_standards_interval_count 0
_diffrn_standards_interval_time 0
_diffrn_standards_number 0
_exptl_absorpt_coefficient_mu 23.680
_exptl_absorpt_correction_T_max 0.6488
_exptl_absorpt_correction_T_min 0.1633
_exptl_absorpt_correction_type multi-scan
_exptl_absorpt_process_details 'SADABS 2.03 (Sheldrick, 2001)'
_exptl_crystal_colour colorless
_exptl_crystal_density_diffrn 5.230
_exptl_crystal_density_method 'not measured'
_exptl_crystal_description needle
_exptl_crystal_F_000 198
_exptl_crystal_size_max 0.12
_exptl_crystal_size_mid 0.02
_exptl_crystal_size_min 0.02
_refine_diff_density_max 2.624
_refine_diff_density_min -2.303
_refine_diff_density_rms 0.438
_refine_ls_extinction_method none
_refine_ls_goodness_of_fit_ref 1.493
_refine_ls_hydrogen_treatment constr
_refine_ls_matrix_type full
_refine_ls_number_parameters 25
_refine_ls_number_reflns 398
_refine_ls_number_restraints 0
_refine_ls_restrained_S_all 1.493
_refine_ls_R_factor_all 0.0271
_refine_ls_R_factor_gt 0.0261
_refine_ls_shift/su_max 0.000
_refine_ls_shift/su_mean 0.000
_refine_ls_structure_factor_coef Fsqd
_refine_ls_weighting_details 'calc w=1/[\s^2^(Fo^2^)+(0.0330P)^2^+0.0000P] where P=(Fo^2^+2Fc^2^)/3'
_refine_ls_weighting_scheme calc
_refine_ls_wR_factor_gt 0.0651
_refine_ls_wR_factor_ref 0.0654
_reflns_number_gt 385
_reflns_number_total 398
_reflns_threshold_expression >2sigma(I)
_cod_data_source_file ic901617c_si_007_03.cif
_cod_data_source_block apx123me
_cod_original_sg_symbol_H-M 'P 21/m'
_cod_original_formula_sum 'H2 Cl Gd O2'
_cod_database_code 4315692

loop_
_symmetry_equiv_pos_as_xyz
'x, y, z'
'-x, y+1/2, -z'
'-x, -y, -z'
'x, -y-1/2, z'

loop_
_atom_site_label
_atom_site_type_symbol
_atom_site_fract_x
_atom_site_fract_y
_atom_site_fract_z
_atom_site_U_iso_or_equiv
_atom_site_adp_type
_atom_site_occupancy
_atom_site_symmetry_multiplicity
_atom_site_calc_flag
_atom_site_refinement_flags
_atom_site_disorder_assembly
_atom_site_disorder_group
Gd1 Gd 0.30409(6) 0.2500 0.12763(6) 0.00401(19) Uani 1 2 d S . .
Cl1 Cl 0.2457(4) 0.7500 0.4375(3) 0.0068(4) Uani 1 2 d S . .
O1 O 0.0993(11) 0.7500 -0.0825(10) 0.0068(12) Uani 1 2 d S . .
H1 H 0.1155 0.7500 -0.2224 0.008 Uiso 1 2 calc SR . .
O2 O 0.5663(10) 0.7500 0.1619(9) 0.0069(12) Uani 1 2 d S . .
H2 H 0.6971 0.7500 0.3004 0.008 Uiso 1 2 calc SR . .

loop_
_atom_site_aniso_label
_atom_site_aniso_U_11
_atom_site_aniso_U_22
_atom_site_aniso_U_33
_atom_site_aniso_U_23
_atom_site_aniso_U_13
_atom_site_aniso_U_12
Gd1 0.0014(3) 0.0062(3) 0.0054(3) 0.000 0.00241(18) 0.000
Cl1 0.0045(8) 0.0095(9) 0.0070(9) 0.000 0.0027(7) 0.000
O1 0.006(3) 0.009(3) 0.006(3) 0.000 0.003(2) 0.000
O2 0.004(3) 0.009(3) 0.006(3) 0.000 0.001(2) 0.000

loop_
_atom_type_symbol
_atom_type_description
_atom_type_scat_dispersion_real
_atom_type_scat_dispersion_imag
_atom_type_scat_source
O O 0.0106 0.0060 'International Tables Vol C Tables 4.2.6.8 and 6.1.1.4'
H H 0.0000 0.0000 'International Tables Vol C Tables 4.2.6.8 and 6.1.1.4'
Cl Cl 0.1484 0.1585 'International Tables Vol C Tables 4.2.6.8 and 6.1.1.4'
Gd Gd -0.1653 3.9035 'International Tables Vol C Tables 4.2.6.8 and 6.1.1.4'

loop_
_geom_angle_atom_site_label_1
_geom_angle_atom_site_label_2
_geom_angle_atom_site_label_3
_geom_angle
_geom_angle_site_symmetry_1
_geom_angle_site_symmetry_3
_geom_angle_publ_flag
O2 Gd1 O1 123.1(2) 3_665 3_565 ?
O2 Gd1 O1 77.26(16) 3_665 1_545 ?
O1 Gd1 O1 68.28(17) 3_565 1_545 ?
O2 Gd1 O1 77.26(16) 3_665 . ?
O1 Gd1 O1 68.28(17) 3_565 . ?
O1 Gd1 O1 102.5(2) 1_545 . ?
O2 Gd1 O2 70.35(17) 3_665 . ?
O1 Gd1 O2 129.43(10) 3_565 . ?
O1 Gd1 O2 147.6(2) 1_545 . ?
O1 Gd1 O2 68.86(17) . . ?
O2 Gd1 O2 70.35(17) 3_665 1_545 ?
O1 Gd1 O2 129.43(10) 3_565 1_545 ?
O1 Gd1 O2 68.86(17) 1_545 1_545 ?
O1 Gd1 O2 147.6(2) . 1_545 ?
O2 Gd1 O2 101.1(2) . 1_545 ?
O2 Gd1 Cl1 139.04(4) 3_665 . ?
O1 Gd1 Cl1 72.29(11) 3_565 . ?
O1 Gd1 Cl1 138.04(15) 1_545 . ?
O1 Gd1 Cl1 75.01(13) . . ?
O2 Gd1 Cl1 71.80(12) . . ?
O2 Gd1 Cl1 132.87(15) 1_545 . ?
O2 Gd1 Cl1 139.04(4) 3_665 1_545 ?
O1 Gd1 Cl1 72.29(11) 3_565 1_545 ?
O1 Gd1 Cl1 75.01(13) 1_545 1_545 ?
O1 Gd1 Cl1 138.04(15) . 1_545 ?
O2 Gd1 Cl1 132.87(15) . 1_545 ?
O2 Gd1 Cl1 71.80(12) 1_545 1_545 ?
Cl1 Gd1 Cl1 79.97(5) . 1_545 ?
O2 Gd1 Cl1 108.10(15) 3_665 3_666 ?
O1 Gd1 Cl1 128.76(15) 3_565 3_666 ?
O1 Gd1 Cl1 128.71(12) 1_545 3_666 ?
O1 Gd1 Cl1 128.71(11) . 3_666 ?
O2 Gd1 Cl1 65.94(13) . 3_666 ?
O2 Gd1 Cl1 65.94(13) 1_545 3_666 ?
Cl1 Gd1 Cl1 69.02(5) . 3_666 ?
Cl1 Gd1 Cl1 69.02(5) 1_545 3_666 ?
O2 Gd1 Gd1 90.0 3_665 1_545 ?
O1 Gd1 Gd1 90.000(1) 3_565 1_545 ?
O1 Gd1 Gd1 38.75(11) 1_545 1_545 ?
O1 Gd1 Gd1 141.25(11) . 1_545 ?
O2 Gd1 Gd1 140.56(10) . 1_545 ?
O2 Gd1 Gd1 39.44(10) 1_545 1_545 ?
Cl1 Gd1 Gd1 129.99(3) . 1_545 ?
Cl1 Gd1 Gd1 50.01(3) 1_545 1_545 ?
Cl1 Gd1 Gd1 90.0 3_666 1_545 ?
O2 Gd1 Gd1 90.0 3_665 1_565 ?
O1 Gd1 Gd1 90.0 3_565 1_565 ?
O1 Gd1 Gd1 141.25(11) 1_545 1_565 ?
O1 Gd1 Gd1 38.75(11) . 1_565 ?
O2 Gd1 Gd1 39.44(10) . 1_565 ?
O2 Gd1 Gd1 140.56(10) 1_545 1_565 ?
Cl1 Gd1 Gd1 50.01(3) . 1_565 ?
Cl1 Gd1 Gd1 129.99(3) 1_545 1_565 ?
Cl1 Gd1 Gd1 90.0 3_666 1_565 ?
Gd1 Gd1 Gd1 180.0 1_545 1_565 ?
O2 Gd1 Gd1 35.79(8) 3_665 3_665 ?
O1 Gd1 Gd1 136.36(10) 3_565 3_665 ?
O1 Gd1 Gd1 113.03(14) 1_545 3_665 ?
O1 Gd1 Gd1 69.10(14) . 3_665 ?
O2 Gd1 Gd1 34.56(13) . 3_665 ?
O2 Gd1 Gd1 85.26(11) 1_545 3_665 ?
Cl1 Gd1 Gd1 105.12(3) . 3_665 ?
Cl1 Gd1 Gd1 151.32(4) 1_545 3_665 ?
Cl1 Gd1 Gd1 86.21(3) 3_666 3_665 ?
Gd1 Gd1 Gd1 118.660(7) 1_545 3_665 ?
Gd1 Gd1 Gd1 61.340(6) 1_565 3_665 ?
Gd1 Cl1 Gd1 79.97(5) . 1_565 ?
Gd1 Cl1 Gd1 110.98(5) . 3_666 ?
Gd1 Cl1 Gd1 110.98(5) 1_565 3_666 ?
Gd1 O1 Gd1 111.72(17) 3_565 1_565 ?
Gd1 O1 Gd1 111.72(17) 3_565 . ?
Gd1 O1 Gd1 102.5(2) 1_565 . ?
Gd1 O2 Gd1 109.65(17) 3_665 . ?
Gd1 O2 Gd1 109.65(17) 3_665 1_565 ?
Gd1 O2 Gd1 101.1(2) . 1_565 ?

loop_
_geom_bond_atom_site_label_1
_geom_bond_atom_site_label_2
_geom_bond_distance
_geom_bond_site_symmetry_2
_geom_bond_publ_flag
Gd1 O2 2.356(6) 3_665 ?
Gd1 O1 2.385(6) 3_565 ?
Gd1 O1 2.405(4) 1_545 ?
Gd1 O1 2.405(4) . ?
Gd1 O2 2.429(4) . ?
Gd1 O2 2.429(4) 1_545 ?
Gd1 Cl1 2.9190(15) . ?
Gd1 Cl1 2.9191(15) 1_545 ?
Gd1 Cl1 3.199(2) 3_666 ?
Gd1 Gd1 3.7516(5) 1_545 ?
Gd1 Gd1 3.7516(5) 1_565 ?
Gd1 Gd1 3.9111(7) 3_665 ?
Cl1 Gd1 2.9190(15) 1_565 ?
Cl1 Gd1 3.199(2) 3_666 ?
O1 Gd1 2.385(6) 3_565 ?
O1 Gd1 2.405(4) 1_565 ?
O2 Gd1 2.356(6) 3_665 ?
O2 Gd1 2.429(4) 1_565 ?
